data_7042440
loop_
_publ_author_name
'Liu, Ting'
'Meng, Wenjuan'
'Ma, Qiang-Qiang'
'Zhang, Jie'
'Li, Huizhen'
'Li, Shujun'
'Zhao, Qianyi'
'Chen, Xuenian'

_publ_section_title
;
 Hydroboration of CO2 catalyzed by bis(phosphinite) pincer ligated nickel
 thiolate complexes.
;
_journal_issue 14
_journal_name_full 'Dalton transactions (Cambridge, England : 2003)'
_journal_page_first 4504
_journal_page_last 4509
_journal_paper_doi 10.1039/c7dt00490g
_journal_volume 46
_journal_year 2017
_chemical_formula_moiety 'C29 H46 Ni O3 P2 S'
_chemical_formula_sum 'C29 H46 Ni O3 P2 S'
_chemical_formula_weight 595.37
_chemical_name_systematic
;
 ? 
;
_space_group_crystal_system triclinic
_space_group_IT_number 2
_space_group_name_Hall '-P 1'
_space_group_name_H-M_alt 'P -1'
_symmetry_space_group_name_Hall '-P 1'
_symmetry_space_group_name_H-M 'P -1'
_atom_sites_solution_hydrogens geom
_atom_sites_solution_primary direct
_atom_sites_solution_secondary difmap
_audit_creation_date 2016-06-25
_audit_creation_method
;
Olex2 1.2
(compiled 2015.01.26 svn.r3150 for OlexSys, GUI svn.r4998)
;
_audit_update_record
;
2016-10-25 deposited with the CCDC.
2017-03-10 downloaded from the CCDC.
;
_cell_angle_alpha 100.6840(10)
_cell_angle_beta 100.6810(10)
_cell_angle_gamma 103.9190(10)
_cell_formula_units_Z 6
_cell_length_a 11.3208(8)
_cell_length_b 16.0967(11)
_cell_length_c 27.9299(19)
_cell_measurement_reflns_used 9629
_cell_measurement_temperature 100(2)
_cell_measurement_theta_max 27.44
_cell_measurement_theta_min 2.27
_cell_volume 4711.3(6)
_computing_cell_refinement 'SAINT v8.34A (Bruker, 2013)'
_computing_data_reduction 'SAINT v8.34A (Bruker, 2013)'
_computing_molecular_graphics 'Olex2 (Dolomanov et al., 2009)'
_computing_publication_material 'Olex2 (Dolomanov et al., 2009)'
_computing_structure_refinement 'XL (Sheldrick, 2008)'
_computing_structure_solution 'SHELXS-97 (Sheldrick, 1990)'
_diffrn_ambient_temperature 100(2)
_diffrn_measured_fraction_theta_full 0.997
_diffrn_measured_fraction_theta_max 0.997
_diffrn_measurement_device_type 'CCD area detector'
_diffrn_measurement_method 'phi and omega scans'
_diffrn_radiation_monochromator graphite
_diffrn_radiation_type MoK\a
_diffrn_radiation_wavelength 0.71073
_diffrn_reflns_av_R_equivalents 0.0240
_diffrn_reflns_av_unetI/netI 0.0402
_diffrn_reflns_limit_h_max 13
_diffrn_reflns_limit_h_min -13
_diffrn_reflns_limit_k_max 19
_diffrn_reflns_limit_k_min -19
_diffrn_reflns_limit_l_max 33
_diffrn_reflns_limit_l_min -33
_diffrn_reflns_number 33145
_diffrn_reflns_theta_full 25.01
_diffrn_reflns_theta_max 25.01
_diffrn_reflns_theta_min 0.76
_diffrn_source 'fine-focus sealed tube'
_exptl_absorpt_coefficient_mu 0.813
_exptl_absorpt_correction_T_max 0.8543
_exptl_absorpt_correction_T_min 0.8543
_exptl_absorpt_correction_type multi-scan
_exptl_absorpt_process_details sadabs
_exptl_crystal_colour red
_exptl_crystal_density_diffrn 1.259
_exptl_crystal_density_method 'not measured'
_exptl_crystal_description block
_exptl_crystal_F_000 1908
_exptl_crystal_size_max 0.2
_exptl_crystal_size_mid 0.2
_exptl_crystal_size_min 0.2
_refine_diff_density_max 0.336
_refine_diff_density_min -0.437
_refine_diff_density_rms 0.118
_refine_ls_extinction_method none
_refine_ls_goodness_of_fit_ref 1.074
_refine_ls_hydrogen_treatment constr
_refine_ls_matrix_type full
_refine_ls_number_parameters 1012
_refine_ls_number_reflns 16577
_refine_ls_number_restraints 0
_refine_ls_restrained_S_all 1.074
_refine_ls_R_factor_all 0.0655
_refine_ls_R_factor_gt 0.0387
_refine_ls_shift/su_max 0.001
_refine_ls_shift/su_mean 0.000
_refine_ls_structure_factor_coef Fsqd
_refine_ls_weighting_details 'calc w=1/[\s^2^(Fo^2^)+(0.0667P)^2^+0.5625P] where P=(Fo^2^+2Fc^2^)/3'
_refine_ls_weighting_scheme calc
_refine_ls_wR_factor_gt 0.0991
_refine_ls_wR_factor_ref 0.1273
_reflns_number_gt 11903
_reflns_number_total 16577
_reflns_threshold_expression >2sigma(I)
_cod_data_source_file c7dt00490g2.cif
_cod_data_source_block 11
_cod_depositor_comments 'Adding full bibliography for 7042438--7042444.cif.'
_cod_database_code 7042440
_olex2_refinement_description
;
1. Fixed Uiso
 At 1.2 times of:
  All C(H) groups
 At 1.5 times of:
  All C(H,H,H) groups
2.a Aromatic/amide H refined with riding coordinates:
 C4(H4), C3(H3), C5(H5), C33(H33), C32(H32), C34(H34), C62(H62), C61(H61),
 C63(H63), C82(H82), C85(H85), C84(H84), C83(H83), C26(H26), C24(H24), C25(H25),
  C27(H27), C56(H56), C55(H55), C54(H54), C53(H53)
2.b Idealised Me refined as rotating group:
 C67(H67A,H67B,H67C), C8(H8A,H8B,H8C), C75(H75A,H75B,H75C), C41(H41A,H41B,
 H41C), C12(H12A,H12B,H12C), C14(H14A,H14B,H14C), C78(H78A,H78B,H78C), C42(H42A,
 H42B,H42C), C16(H16A,H16B,H16C), C71(H71A,H71B,H71C), C74(H74A,H74B,H74C),
 C72(H72A,H72B,H72C), C13(H13A,H13B,H13C), C17(H17A,H17B,H17C), C51(H51A,H51B,
 H51C), C43(H43A,H43B,H43C), C18(H18A,H18B,H18C), C87(H87A,H87B,H87C), C37(H37A,
 H37B,H37C), C10(H10A,H10B,H10C), C66(H66A,H66B,H66C), C68(H68A,H68B,H68C),
 C70(H70A,H70B,H70C), C80(H80A,H80B,H80C), C21(H21A,H21B,H21C), C9(H9A,H9B,H9C),
  C29(H29A,H29B,H29C), C47(H47A,H47B,H47C), C39(H39A,H39B,H39C), C46(H46A,H46B,
 H46C), C76(H76A,H76B,H76C), C22(H22A,H22B,H22C), C45(H45A,H45B,H45C), C38(H38A,
 H38B,H38C), C58(H58A,H58B,H58C), C50(H50A,H50B,H50C), C49(H49A,H49B,H49C),
 C79(H79A,H79B,H79C), C20(H20A,H20B,H20C)
;
_olex2_submission_special_instructions 'No special instructions were received'

loop_
_space_group_symop_id
_space_group_symop_operation_xyz
1 'x, y, z'
2 '-x, -y, -z'

loop_
_atom_site_label
_atom_site_type_symbol
_atom_site_fract_x
_atom_site_fract_y
_atom_site_fract_z
_atom_site_U_iso_or_equiv
_atom_site_adp_type
_atom_site_occupancy
_atom_site_calc_flag
_atom_site_refinement_flags_posn
Ni1 Ni 0.54806(3) 0.25439(2) 0.058897(12) 0.02648(10) Uani 1 d .
P2 P 0.46529(7) 0.16984(5) 0.10482(3) 0.02952(17) Uani 1 d .
P1 P 0.67449(7) 0.32267(5) 0.01931(3) 0.03263(18) Uani 1 d .
C1 C 0.6811(2) 0.20380(17) 0.07476(10) 0.0271(6) Uani 1 d .
C6 C 0.6741(2) 0.13814(18) 0.10123(10) 0.0295(6) Uani 1 d .
C4 C 0.8705(3) 0.1192(2) 0.09173(12) 0.0408(8) Uani 1 d .
H4 H 0.9343 0.0906 0.0973 0.049 Uiso 1 calc R
C2 C 0.7897(3) 0.22416(18) 0.05731(11) 0.0326(7) Uani 1 d .
C3 C 0.8841(3) 0.18373(19) 0.06505(12) 0.0392(7) Uani 1 d .
H3 H 0.9564 0.1999 0.0524 0.047 Uiso 1 calc R
C5 C 0.7657(3) 0.09555(19) 0.11037(11) 0.0374(7) Uani 1 d .
H5 H 0.7567 0.0514 0.1289 0.045 Uiso 1 calc R
Ni2 Ni 0.84869(3) 0.80365(2) 0.252212(13) 0.03097(11) Uani 1 d .
C30 C 0.7086(3) 0.84775(18) 0.23676(10) 0.0303(6) Uani 1 d .
C35 C 0.7049(3) 0.90781(18) 0.20687(10) 0.0332(7) Uani 1 d .
C33 C 0.5007(3) 0.9128(2) 0.21389(12) 0.0473(8) Uani 1 d .
H33 H 0.4308 0.9351 0.2062 0.057 Uiso 1 calc R
C31 C 0.6001(3) 0.8214(2) 0.25381(11) 0.0384(7) Uani 1 d .
C32 C 0.4971(3) 0.8525(2) 0.24319(13) 0.0472(8) Uani 1 d .
H32 H 0.4255 0.8329 0.2558 0.057 Uiso 1 calc R
C34 C 0.6046(3) 0.9414(2) 0.19548(11) 0.0405(8) Uani 1 d .
H34 H 0.6070 0.9832 0.1754 0.049 Uiso 1 calc R
Ni3 Ni 0.92837(3) 0.30318(2) 0.363210(13) 0.03013(10) Uani 1 d .
C64 C 1.0462(3) 0.1863(2) 0.40833(12) 0.0438(8) Uani 1 d .
C59 C 1.0569(3) 0.24916(18) 0.38005(11) 0.0328(7) Uani 1 d .
C62 C 1.2461(3) 0.1678(2) 0.40389(14) 0.0558(9) Uani 1 d .
H62 H 1.3105 0.1409 0.4125 0.067 Uiso 1 calc R
C60 C 1.1674(3) 0.26743(19) 0.36374(11) 0.0371(7) Uani 1 d .
C61 C 1.2623(3) 0.2286(2) 0.37506(12) 0.0447(8) Uani 1 d .
H61 H 1.3364 0.2434 0.3633 0.054 Uiso 1 calc R
C63 C 1.1372(3) 0.1451(2) 0.42065(14) 0.0581(10) Uani 1 d .
H63 H 1.1258 0.1024 0.4400 0.070 Uiso 1 calc R
S3 S 0.78060(7) 0.35785(6) 0.32862(3) 0.0424(2) Uani 1 d .
S1 S 0.38979(7) 0.29955(6) 0.02282(3) 0.0427(2) Uani 1 d .
P6 P 0.83551(7) 0.21800(5) 0.40706(3) 0.03467(19) Uani 1 d .
P3 P 0.91877(7) 0.88649(5) 0.20352(3) 0.03171(18) Uani 1 d .
P4 P 0.72646(8) 0.72850(5) 0.29171(3) 0.03724(19) Uani 1 d .
P5 P 1.05926(7) 0.36809(5) 0.32402(3) 0.03316(18) Uani 1 d .
O2 O 0.56791(18) 0.11481(13) 0.11950(8) 0.0393(5) Uani 1 d .
O1 O 0.80187(18) 0.28854(14) 0.03014(8) 0.0429(5) Uani 1 d .
S2 S 1.00579(8) 0.73999(6) 0.26189(4) 0.0572(3) Uani 1 d .
O4 O 0.5974(2) 0.75991(15) 0.28286(9) 0.0532(6) Uani 1 d .
C11 C 0.4591(3) 0.2220(2) 0.16959(11) 0.0416(8) Uani 1 d .
C7 C 0.3253(3) 0.0746(2) 0.07073(12) 0.0447(8) Uani 1 d .
C15 C 0.7458(3) 0.4435(2) 0.04517(13) 0.0447(8) Uani 1 d .
O3 O 0.80832(18) 0.93476(13) 0.18754(7) 0.0393(5) Uani 1 d .
C19 C 0.6294(3) 0.2880(2) -0.05066(12) 0.0511(9) Uani 1 d .
O6 O 0.9364(2) 0.16346(15) 0.42429(9) 0.0535(6) Uani 1 d .
C82 C 0.7790(3) 0.4795(2) 0.41355(12) 0.0423(8) Uani 1 d .
H82 H 0.8678 0.4925 0.4222 0.051 Uiso 1 calc R
C81 C 0.7112(3) 0.41388(19) 0.37116(11) 0.0352(7) Uani 1 d .
O5 O 1.18161(18) 0.32806(13) 0.33424(8) 0.0428(5) Uani 1 d .
C86 C 0.5936(3) 0.5105(2) 0.43141(12) 0.0444(8) Uani 1 d .
C85 C 0.5237(3) 0.4441(2) 0.38985(12) 0.0470(8) Uani 1 d .
H85 H 0.4348 0.4307 0.3817 0.056 Uiso 1 calc R
C84 C 0.5816(3) 0.3969(2) 0.36003(12) 0.0432(8) Uani 1 d .
H84 H 0.5319 0.3519 0.3314 0.052 Uiso 1 calc R
C83 C 0.7218(3) 0.5271(2) 0.44382(12) 0.0463(8) Uani 1 d .
H83 H 0.7710 0.5709 0.4730 0.056 Uiso 1 calc R
O9 O 0.5269(2) 0.55575(17) 0.45698(10) 0.0643(7) Uani 1 d .
O7 O 0.1223(3) 0.49752(19) 0.14402(11) 0.0815(9) Uani 1 d .
C23 C 0.3169(3) 0.35697(19) 0.06307(11) 0.0355(7) Uani 1 d .
C36 C 0.9232(3) 0.8273(2) 0.13970(12) 0.0469(8) Uani 1 d .
C73 C 0.8168(3) 0.2656(2) 0.47054(11) 0.0453(8) Uani 1 d .
C65 C 1.1413(3) 0.48753(19) 0.35151(12) 0.0423(8) Uani 1 d .
C40 C 1.0531(3) 0.9877(2) 0.23245(12) 0.0436(8) Uani 1 d .
C67 C 1.0528(3) 0.5458(2) 0.34683(15) 0.0576(10) Uani 1 d .
H67A H 1.0264 0.5470 0.3116 0.086 Uiso 1 calc GR
H67B H 1.0965 0.6058 0.3670 0.086 Uiso 1 calc GR
H67C H 0.9789 0.5218 0.3589 0.086 Uiso 1 calc GR
C28 C 0.1920(3) 0.4538(2) 0.11948(14) 0.0497(9) Uani 1 d .
C44 C 0.6604(3) 0.6081(2) 0.26124(13) 0.0484(8) Uani 1 d .
C77 C 0.6979(3) 0.1242(2) 0.36991(12) 0.0483(8) Uani 1 d .
C8 C 0.2990(4) 0.0043(2) 0.10077(15) 0.0653(11) Uani 1 d .
H8A H 0.3754 -0.0127 0.1113 0.098 Uiso 1 calc GR
H8B H 0.2325 -0.0475 0.0797 0.098 Uiso 1 calc GR
H8C H 0.2722 0.0283 0.1305 0.098 Uiso 1 calc GR
C75 C 0.6953(3) 0.2924(2) 0.46779(13) 0.0569(9) Uani 1 d .
H75A H 0.6868 0.3266 0.4424 0.085 Uiso 1 calc GR
H75B H 0.6977 0.3284 0.5006 0.085 Uiso 1 calc GR
H75C H 0.6237 0.2394 0.4586 0.085 Uiso 1 calc GR
C41 C 1.0662(3) 1.0530(2) 0.19877(14) 0.0557(9) Uani 1 d .
H41A H 1.0852 1.0258 0.1678 0.084 Uiso 1 calc GR
H41B H 1.1343 1.1064 0.2165 0.084 Uiso 1 calc GR
H41C H 0.9875 1.0684 0.1905 0.084 Uiso 1 calc GR
C12 C 0.4732(4) 0.1634(3) 0.20667(13) 0.0705(12) Uani 1 d .
H12A H 0.4029 0.1094 0.1957 0.106 Uiso 1 calc GR
H12B H 0.4735 0.1953 0.2402 0.106 Uiso 1 calc GR
H12C H 0.5522 0.1480 0.2078 0.106 Uiso 1 calc GR
C14 C 0.5727(4) 0.3044(2) 0.18653(13) 0.0647(11) Uani 1 d .
H14A H 0.6491 0.2871 0.1842 0.097 Uiso 1 calc GR
H14B H 0.5797 0.3340 0.2214 0.097 Uiso 1 calc GR
H14C H 0.5617 0.3448 0.1649 0.097 Uiso 1 calc GR
C78 C 0.5867(3) 0.1567(2) 0.34990(14) 0.0667(11) Uani 1 d .
H78A H 0.5533 0.1798 0.3779 0.100 Uiso 1 calc GR
H78B H 0.5211 0.1076 0.3260 0.100 Uiso 1 calc GR
H78C H 0.6143 0.2035 0.3330 0.100 Uiso 1 calc GR
C69 C 1.0123(3) 0.3378(2) 0.25368(11) 0.0473(8) Uani 1 d .
C42 C 1.0190(4) 1.0309(2) 0.27976(13) 0.0614(10) Uani 1 d .
H42A H 0.9396 1.0448 0.2702 0.092 Uiso 1 calc GR
H42B H 1.0853 1.0852 0.2975 0.092 Uiso 1 calc GR
H42C H 1.0102 0.9901 0.3018 0.092 Uiso 1 calc GR
C26 C 0.3815(3) 0.4263(2) 0.10355(12) 0.0453(8) Uani 1 d .
H26 H 0.4705 0.4415 0.1125 0.054 Uiso 1 calc R
C16 C 0.7904(3) 0.4536(2) 0.10181(14) 0.0648(10) Uani 1 d .
H16A H 0.7180 0.4330 0.1155 0.097 Uiso 1 calc GR
H16B H 0.8327 0.5158 0.1183 0.097 Uiso 1 calc GR
H16C H 0.8489 0.4184 0.1078 0.097 Uiso 1 calc GR
C24 C 0.1866(3) 0.3366(2) 0.05156(13) 0.0489(8) Uani 1 d .
H24 H 0.1389 0.2889 0.0240 0.059 Uiso 1 calc R
C71 C 0.9464(3) 0.4001(3) 0.23228(13) 0.0632(10) Uani 1 d .
H71A H 0.8771 0.4047 0.2481 0.095 Uiso 1 calc GR
H71B H 0.9136 0.3769 0.1959 0.095 Uiso 1 calc GR
H71C H 1.0064 0.4585 0.2391 0.095 Uiso 1 calc GR
C74 C 0.9313(3) 0.3475(3) 0.49175(13) 0.0659(11) Uani 1 d .
H74A H 1.0084 0.3297 0.4923 0.099 Uiso 1 calc GR
H74B H 0.9309 0.3755 0.5260 0.099 Uiso 1 calc GR
H74C H 0.9276 0.3894 0.4705 0.099 Uiso 1 calc GR
C72 C 1.1254(4) 0.3340(3) 0.23098(15) 0.0760(12) Uani 1 d .
H72A H 1.1874 0.3921 0.2415 0.114 Uiso 1 calc GR
H72B H 1.0974 0.3170 0.1943 0.114 Uiso 1 calc GR
H72C H 1.1634 0.2905 0.2427 0.114 Uiso 1 calc GR
C57 C 1.3258(3) 0.8774(2) 0.40155(14) 0.0550(9) Uani 1 d .
C25 C 0.1255(3) 0.3841(2) 0.07930(15) 0.0592(10) Uani 1 d .
H25 H 0.0365 0.3686 0.0706 0.071 Uiso 1 calc R
C13 C 0.3386(4) 0.2496(3) 0.16947(14) 0.0661(11) Uani 1 d .
H13A H 0.3246 0.2810 0.1430 0.099 Uiso 1 calc GR
H13B H 0.3468 0.2885 0.2021 0.099 Uiso 1 calc GR
H13C H 0.2675 0.1971 0.1632 0.099 Uiso 1 calc GR
C17 C 0.6490(3) 0.4947(2) 0.03607(16) 0.0637(11) Uani 1 d .
H17A H 0.6276 0.4945 0.0004 0.095 Uiso 1 calc GR
H17B H 0.6843 0.5557 0.0561 0.095 Uiso 1 calc GR
H17C H 0.5733 0.4668 0.0459 0.095 Uiso 1 calc GR
C51 C 0.8790(4) 0.7238(3) 0.38213(14) 0.0731(12) Uani 1 d .
H51A H 0.8543 0.6596 0.3770 0.110 Uiso 1 calc GR
H51B H 0.9107 0.7515 0.4181 0.110 Uiso 1 calc GR
H51C H 0.9448 0.7416 0.3646 0.110 Uiso 1 calc GR
C52 C 1.1278(3) 0.7957(2) 0.31556(12) 0.0435(8) Uani 1 d .
C43 C 1.1773(3) 0.9657(3) 0.24707(16) 0.0717(12) Uani 1 d .
H43A H 1.1666 0.9207 0.2664 0.108 Uiso 1 calc GR
H43B H 1.2421 1.0190 0.2675 0.108 Uiso 1 calc GR
H43C H 1.2026 0.9433 0.2166 0.108 Uiso 1 calc GR
C18 C 0.8584(3) 0.4812(3) 0.02442(17) 0.0728(12) Uani 1 d .
H18A H 0.9189 0.4471 0.0291 0.109 Uiso 1 calc GR
H18B H 0.8986 0.5430 0.0424 0.109 Uiso 1 calc GR
H18C H 0.8296 0.4775 -0.0114 0.109 Uiso 1 calc GR
C87 C 0.5943(4) 0.6236(3) 0.50073(14) 0.0717(11) Uani 1 d .
H87A H 0.6536 0.6697 0.4916 0.108 Uiso 1 calc GR
H87B H 0.6404 0.5988 0.5250 0.108 Uiso 1 calc GR
H87C H 0.5354 0.6491 0.5157 0.108 Uiso 1 calc GR
C37 C 0.9057(4) 0.8796(3) 0.09997(14) 0.0772(13) Uani 1 d .
H37A H 0.8272 0.8956 0.0987 0.116 Uiso 1 calc GR
H37B H 0.9026 0.8435 0.0671 0.116 Uiso 1 calc GR
H37C H 0.9761 0.9332 0.1085 0.116 Uiso 1 calc GR
C10 C 0.3627(4) 0.0350(2) 0.02353(13) 0.0697(12) Uani 1 d .
H10A H 0.3756 0.0784 0.0032 0.105 Uiso 1 calc GR
H10B H 0.2959 -0.0179 0.0039 0.105 Uiso 1 calc GR
H10C H 0.4406 0.0192 0.0333 0.105 Uiso 1 calc GR
C66 C 1.1907(3) 0.4938(2) 0.40758(13) 0.0612(10) Uani 1 d .
H66A H 1.1199 0.4758 0.4226 0.092 Uiso 1 calc GR
H66B H 1.2393 0.5547 0.4246 0.092 Uiso 1 calc GR
H66C H 1.2445 0.4548 0.4113 0.092 Uiso 1 calc GR
C68 C 1.2518(3) 0.5210(2) 0.32862(15) 0.0638(11) Uani 1 d .
H68A H 1.3027 0.4796 0.3277 0.096 Uiso 1 calc GR
H68B H 1.3035 0.5791 0.3492 0.096 Uiso 1 calc GR
H68C H 1.2197 0.5256 0.2944 0.096 Uiso 1 calc GR
C27 C 0.3207(3) 0.4748(2) 0.13184(13) 0.0496(8) Uani 1 d .
H27 H 0.3681 0.5222 0.1596 0.060 Uiso 1 calc R
C56 C 1.3317(3) 0.8062(3) 0.36753(14) 0.0626(10) Uani 1 d .
H56 H 1.4027 0.7844 0.3729 0.075 Uiso 1 calc R
C48 C 0.7657(3) 0.7532(2) 0.36140(12) 0.0534(9) Uani 1 d .
C70 C 0.9204(4) 0.2448(2) 0.23975(13) 0.0676(11) Uani 1 d .
H70A H 0.9593 0.2061 0.2563 0.101 Uiso 1 calc GR
H70B H 0.8996 0.2215 0.2033 0.101 Uiso 1 calc GR
H70C H 0.8438 0.2475 0.2507 0.101 Uiso 1 calc GR
C55 C 1.2332(3) 0.7657(2) 0.32496(14) 0.0535(9) Uani 1 d .
H55 H 1.2384 0.7162 0.3018 0.064 Uiso 1 calc R
C80 C 0.6564(4) 0.0546(2) 0.39858(16) 0.0732(12) Uani 1 d .
H80A H 0.7295 0.0387 0.4147 0.110 Uiso 1 calc GR
H80B H 0.5961 0.0020 0.3752 0.110 Uiso 1 calc GR
H80C H 0.6168 0.0783 0.4242 0.110 Uiso 1 calc GR
C21 C 0.5499(4) 0.3413(3) -0.07427(14) 0.0735(12) Uani 1 d .
H21A H 0.4810 0.3430 -0.0578 0.110 Uiso 1 calc GR
H21B H 0.5156 0.3135 -0.1101 0.110 Uiso 1 calc GR
H21C H 0.6022 0.4016 -0.0700 0.110 Uiso 1 calc GR
C9 C 0.2087(3) 0.1050(3) 0.05568(17) 0.0767(13) Uani 1 d .
H9A H 0.1810 0.1259 0.0858 0.115 Uiso 1 calc GR
H9B H 0.1415 0.0555 0.0328 0.115 Uiso 1 calc GR
H9C H 0.2288 0.1530 0.0388 0.115 Uiso 1 calc GR
C54 C 1.2247(4) 0.9100(2) 0.39291(14) 0.0585(10) Uani 1 d .
H54 H 1.2212 0.9604 0.4159 0.070 Uiso 1 calc R
C29 C 0.1838(4) 0.5761(3) 0.18037(16) 0.0809(13) Uani 1 d .
H29A H 0.2397 0.6161 0.1663 0.121 Uiso 1 calc GR
H29B H 0.2330 0.5634 0.2095 0.121 Uiso 1 calc GR
H29C H 0.1217 0.6040 0.1909 0.121 Uiso 1 calc GR
C53 C 1.1278(3) 0.8695(2) 0.35077(14) 0.0559(9) Uani 1 d .
H53 H 1.0583 0.8928 0.3455 0.067 Uiso 1 calc R
C47 C 0.7503(4) 0.5564(2) 0.27874(19) 0.0865(15) Uani 1 d .
H47A H 0.8334 0.5829 0.2739 0.130 Uiso 1 calc GR
H47B H 0.7186 0.4950 0.2591 0.130 Uiso 1 calc GR
H47C H 0.7565 0.5581 0.3144 0.130 Uiso 1 calc GR
C39 C 1.0462(4) 0.8023(3) 0.14141(17) 0.0990(17) Uani 1 d .
H39A H 1.1154 0.8556 0.1465 0.148 Uiso 1 calc GR
H39B H 1.0396 0.7615 0.1097 0.148 Uiso 1 calc GR
H39C H 1.0620 0.7739 0.1691 0.148 Uiso 1 calc GR
C46 C 0.5317(3) 0.5669(3) 0.26962(16) 0.0754(12) Uani 1 d .
H46A H 0.5404 0.5643 0.3049 0.113 Uiso 1 calc GR
H46B H 0.4965 0.5071 0.2480 0.113 Uiso 1 calc GR
H46C H 0.4757 0.6028 0.2614 0.113 Uiso 1 calc GR
C76 C 0.8229(4) 0.2029(3) 0.50617(13) 0.0715(12) Uani 1 d .
H76A H 0.7484 0.1517 0.4944 0.107 Uiso 1 calc GR
H76B H 0.8257 0.2342 0.5402 0.107 Uiso 1 calc GR
H76C H 0.8983 0.1831 0.5065 0.107 Uiso 1 calc GR
C22 C 0.5488(4) 0.1913(3) -0.06288(15) 0.0837(14) Uani 1 d .
H22A H 0.5963 0.1570 -0.0460 0.126 Uiso 1 calc GR
H22B H 0.5270 0.1667 -0.0992 0.126 Uiso 1 calc GR
H22C H 0.4720 0.1888 -0.0511 0.126 Uiso 1 calc GR
C45 C 0.6481(4) 0.6021(3) 0.20529(14) 0.0735(12) Uani 1 d .
H45A H 0.5997 0.6413 0.1947 0.110 Uiso 1 calc GR
H45B H 0.6050 0.5413 0.1863 0.110 Uiso 1 calc GR
H45C H 0.7318 0.6200 0.1990 0.110 Uiso 1 calc GR
C38 C 0.8137(5) 0.7443(3) 0.12542(15) 0.0960(17) Uani 1 d .
H38A H 0.8315 0.7044 0.1466 0.144 Uiso 1 calc GR
H38B H 0.8013 0.7150 0.0901 0.144 Uiso 1 calc GR
H38C H 0.7376 0.7599 0.1304 0.144 Uiso 1 calc GR
O8 O 1.4171(3) 0.92186(18) 0.44528(10) 0.0785(8) Uani 1 d .
C58 C 1.5152(4) 0.8851(3) 0.45953(16) 0.0858(14) Uani 1 d .
H58A H 1.5666 0.8864 0.4349 0.129 Uiso 1 calc GR
H58B H 1.4799 0.8240 0.4609 0.129 Uiso 1 calc GR
H58C H 1.5672 0.9194 0.4927 0.129 Uiso 1 calc GR
C50 C 0.7970(4) 0.8547(3) 0.37836(16) 0.0843(14) Uani 1 d .
H50A H 0.8672 0.8821 0.3652 0.127 Uiso 1 calc GR
H50B H 0.8200 0.8731 0.4151 0.127 Uiso 1 calc GR
H50C H 0.7235 0.8733 0.3655 0.127 Uiso 1 calc GR
C49 C 0.6550(4) 0.7123(3) 0.38243(15) 0.0802(13) Uani 1 d .
H49A H 0.5794 0.7252 0.3660 0.120 Uiso 1 calc GR
H49B H 0.6743 0.7374 0.4187 0.120 Uiso 1 calc GR
H49C H 0.6409 0.6483 0.3760 0.120 Uiso 1 calc GR
C79 C 0.7442(4) 0.0821(3) 0.32567(15) 0.0820(14) Uani 1 d .
H79A H 0.7669 0.1252 0.3059 0.123 Uiso 1 calc GR
H79B H 0.6775 0.0306 0.3044 0.123 Uiso 1 calc GR
H79C H 0.8178 0.0635 0.3385 0.123 Uiso 1 calc GR
C20 C 0.7449(4) 0.2926(4) -0.07291(16) 0.1021(17) Uani 1 d .
H20A H 0.7966 0.3539 -0.0649 0.153 Uiso 1 calc GR
H20B H 0.7174 0.2698 -0.1094 0.153 Uiso 1 calc GR
H20C H 0.7941 0.2568 -0.0585 0.153 Uiso 1 calc GR

loop_
_atom_site_aniso_label
_atom_site_aniso_U_11
_atom_site_aniso_U_22
_atom_site_aniso_U_33
_atom_site_aniso_U_23
_atom_site_aniso_U_13
_atom_site_aniso_U_12
Ni1 0.0226(2) 0.0287(2) 0.0338(2) 0.01267(15) 0.01094(15) 0.01073(15)
P2 0.0282(4) 0.0302(4) 0.0361(4) 0.0124(3) 0.0158(3) 0.0099(3)
P1 0.0287(4) 0.0369(4) 0.0443(4) 0.0228(4) 0.0160(3) 0.0161(3)
C1 0.0270(15) 0.0253(14) 0.0326(15) 0.0094(12) 0.0098(12) 0.0100(12)
C6 0.0253(16) 0.0338(16) 0.0337(15) 0.0119(13) 0.0108(12) 0.0105(12)
C4 0.0378(18) 0.0434(18) 0.055(2) 0.0237(16) 0.0155(15) 0.0250(15)
C2 0.0275(16) 0.0347(16) 0.0436(17) 0.0200(14) 0.0117(13) 0.0135(13)
C3 0.0262(16) 0.0439(18) 0.059(2) 0.0244(16) 0.0183(14) 0.0155(14)
C5 0.0394(18) 0.0396(17) 0.0460(18) 0.0240(14) 0.0157(14) 0.0205(14)
Ni2 0.0288(2) 0.0318(2) 0.0380(2) 0.01317(16) 0.00997(16) 0.01408(16)
C30 0.0258(15) 0.0318(15) 0.0399(16) 0.0138(13) 0.0132(13) 0.0123(12)
C35 0.0332(17) 0.0354(16) 0.0375(16) 0.0146(13) 0.0125(13) 0.0146(13)
C33 0.0397(19) 0.064(2) 0.059(2) 0.0328(18) 0.0191(16) 0.0341(17)
C31 0.0399(19) 0.0437(18) 0.0472(18) 0.0276(15) 0.0176(15) 0.0226(15)
C32 0.0355(19) 0.059(2) 0.067(2) 0.0335(18) 0.0274(17) 0.0244(16)
C34 0.044(2) 0.0447(19) 0.0464(18) 0.0245(15) 0.0153(15) 0.0240(16)
Ni3 0.0290(2) 0.0326(2) 0.0344(2) 0.01124(16) 0.01194(16) 0.01367(16)
C64 0.040(2) 0.0456(19) 0.055(2) 0.0198(16) 0.0180(16) 0.0188(16)
C59 0.0321(17) 0.0289(15) 0.0402(17) 0.0078(13) 0.0102(13) 0.0129(13)
C62 0.046(2) 0.055(2) 0.079(3) 0.027(2) 0.0141(19) 0.0302(18)
C60 0.0356(18) 0.0328(16) 0.0449(18) 0.0095(14) 0.0082(14) 0.0147(14)
C61 0.0326(18) 0.0446(19) 0.064(2) 0.0159(17) 0.0151(16) 0.0185(15)
C63 0.059(2) 0.058(2) 0.079(3) 0.039(2) 0.022(2) 0.0335(19)
S3 0.0390(5) 0.0566(5) 0.0435(5) 0.0203(4) 0.0145(4) 0.0259(4)
S1 0.0328(4) 0.0581(5) 0.0461(5) 0.0202(4) 0.0098(4) 0.0234(4)
P6 0.0359(5) 0.0368(4) 0.0371(4) 0.0144(3) 0.0146(3) 0.0126(4)
P3 0.0303(4) 0.0302(4) 0.0394(4) 0.0104(3) 0.0140(3) 0.0116(3)
P4 0.0383(5) 0.0401(5) 0.0464(5) 0.0242(4) 0.0164(4) 0.0199(4)
P5 0.0312(4) 0.0373(4) 0.0397(4) 0.0148(3) 0.0151(3) 0.0168(3)
O2 0.0393(13) 0.0443(12) 0.0543(13) 0.0311(10) 0.0274(10) 0.0221(10)
O1 0.0337(12) 0.0489(13) 0.0690(15) 0.0402(11) 0.0279(11) 0.0223(10)
S2 0.0463(5) 0.0565(6) 0.0706(6) 0.0086(5) 0.0031(4) 0.0318(5)
O4 0.0462(14) 0.0667(15) 0.0818(17) 0.0542(14) 0.0398(13) 0.0344(12)
C11 0.055(2) 0.0421(18) 0.0370(17) 0.0139(14) 0.0223(15) 0.0184(16)
C7 0.0374(19) 0.0357(18) 0.058(2) 0.0093(15) 0.0164(16) 0.0019(14)
C15 0.0344(19) 0.0380(18) 0.070(2) 0.0266(17) 0.0174(16) 0.0117(14)
O3 0.0383(12) 0.0423(12) 0.0527(13) 0.0276(10) 0.0231(10) 0.0184(10)
C19 0.062(2) 0.070(2) 0.0416(19) 0.0277(17) 0.0271(17) 0.0323(19)
O6 0.0508(15) 0.0596(15) 0.0753(16) 0.0432(13) 0.0319(13) 0.0292(12)
C82 0.0264(17) 0.0473(19) 0.055(2) 0.0170(16) 0.0100(15) 0.0110(14)
C81 0.0331(17) 0.0390(17) 0.0455(18) 0.0232(14) 0.0141(14) 0.0189(14)
O5 0.0372(12) 0.0476(13) 0.0606(14) 0.0257(11) 0.0254(10) 0.0237(10)
C86 0.043(2) 0.053(2) 0.051(2) 0.0224(17) 0.0202(16) 0.0267(17)
C85 0.0276(18) 0.064(2) 0.056(2) 0.0211(18) 0.0116(15) 0.0198(16)
C84 0.0327(18) 0.052(2) 0.0469(19) 0.0172(16) 0.0061(14) 0.0138(15)
C83 0.045(2) 0.0401(19) 0.053(2) 0.0102(15) 0.0125(16) 0.0098(15)
O9 0.0570(17) 0.0826(18) 0.0649(16) 0.0131(14) 0.0232(13) 0.0388(14)
O7 0.0615(19) 0.084(2) 0.106(2) 0.0027(18) 0.0353(17) 0.0367(16)
C23 0.0287(16) 0.0407(17) 0.0465(18) 0.0226(15) 0.0118(14) 0.0158(14)
C36 0.060(2) 0.0432(19) 0.0431(19) 0.0082(15) 0.0229(16) 0.0185(17)
C73 0.049(2) 0.055(2) 0.0327(17) 0.0123(15) 0.0122(15) 0.0130(17)
C65 0.0348(18) 0.0344(17) 0.060(2) 0.0150(15) 0.0134(15) 0.0107(14)
C40 0.0358(19) 0.0379(18) 0.054(2) 0.0116(15) 0.0132(15) 0.0027(14)
C67 0.050(2) 0.0390(19) 0.092(3) 0.0207(19) 0.023(2) 0.0194(17)
C28 0.043(2) 0.052(2) 0.070(2) 0.0261(19) 0.0266(18) 0.0243(17)
C44 0.038(2) 0.0415(19) 0.067(2) 0.0215(17) 0.0111(17) 0.0096(15)
C77 0.051(2) 0.0387(18) 0.051(2) 0.0075(15) 0.0177(17) 0.0027(16)
C8 0.066(3) 0.046(2) 0.087(3) 0.023(2) 0.038(2) 0.0011(19)
C75 0.060(2) 0.067(2) 0.050(2) 0.0107(18) 0.0269(18) 0.0224(19)
C41 0.058(2) 0.044(2) 0.072(2) 0.0250(18) 0.0279(19) 0.0093(17)
C12 0.110(4) 0.075(3) 0.050(2) 0.031(2) 0.036(2) 0.045(3)
C14 0.075(3) 0.060(2) 0.045(2) 0.0000(18) 0.0107(19) 0.005(2)
C78 0.047(2) 0.065(2) 0.070(3) 0.015(2) -0.0022(19) -0.0037(19)
C69 0.050(2) 0.066(2) 0.0388(18) 0.0175(17) 0.0219(16) 0.0275(18)
C42 0.075(3) 0.046(2) 0.053(2) 0.0009(17) 0.0190(19) 0.0035(19)
C26 0.0269(17) 0.056(2) 0.053(2) 0.0164(17) 0.0074(15) 0.0115(15)
C16 0.058(3) 0.050(2) 0.076(3) 0.0087(19) 0.008(2) 0.0057(18)
C24 0.0288(18) 0.0432(19) 0.070(2) 0.0102(17) 0.0074(16) 0.0078(15)
C71 0.062(3) 0.093(3) 0.052(2) 0.034(2) 0.0184(19) 0.037(2)
C74 0.055(2) 0.076(3) 0.047(2) -0.0032(19) 0.0076(18) 0.001(2)
C72 0.079(3) 0.112(4) 0.063(3) 0.027(2) 0.046(2) 0.050(3)
C57 0.050(2) 0.054(2) 0.063(2) 0.0223(19) 0.0122(18) 0.0129(18)
C25 0.0274(19) 0.057(2) 0.094(3) 0.011(2) 0.0189(19) 0.0152(17)
C13 0.081(3) 0.077(3) 0.068(3) 0.026(2) 0.049(2) 0.044(2)
C17 0.050(2) 0.039(2) 0.110(3) 0.026(2) 0.019(2) 0.0232(17)
C51 0.069(3) 0.100(3) 0.058(2) 0.039(2) 0.007(2) 0.029(2)
C52 0.0400(19) 0.0466(19) 0.054(2) 0.0246(16) 0.0138(15) 0.0202(15)
C43 0.039(2) 0.072(3) 0.101(3) 0.035(2) 0.009(2) 0.0065(19)
C18 0.051(2) 0.065(3) 0.117(4) 0.049(3) 0.035(2) 0.012(2)
C87 0.087(3) 0.074(3) 0.066(3) 0.012(2) 0.030(2) 0.040(2)
C37 0.119(4) 0.074(3) 0.045(2) 0.018(2) 0.030(2) 0.028(3)
C10 0.081(3) 0.052(2) 0.056(2) -0.0063(18) 0.022(2) -0.007(2)
C66 0.056(2) 0.057(2) 0.061(2) 0.0039(19) 0.0052(19) 0.0140(19)
C68 0.045(2) 0.060(2) 0.099(3) 0.036(2) 0.029(2) 0.0158(18)
C27 0.046(2) 0.050(2) 0.054(2) 0.0127(17) 0.0136(17) 0.0140(17)
C56 0.043(2) 0.073(3) 0.078(3) 0.022(2) 0.0081(19) 0.0289(19)
C48 0.066(3) 0.059(2) 0.049(2) 0.0270(18) 0.0235(18) 0.0265(19)
C70 0.083(3) 0.066(3) 0.047(2) -0.0030(19) 0.014(2) 0.021(2)
C55 0.045(2) 0.052(2) 0.069(2) 0.0169(18) 0.0128(18) 0.0252(17)
C80 0.082(3) 0.049(2) 0.084(3) 0.022(2) 0.027(2) -0.001(2)
C21 0.071(3) 0.107(3) 0.062(2) 0.049(2) 0.017(2) 0.038(3)
C9 0.041(2) 0.063(3) 0.118(4) 0.031(2) 0.003(2) 0.0042(19)
C54 0.067(3) 0.050(2) 0.062(2) 0.0134(18) 0.015(2) 0.0240(19)
C29 0.106(4) 0.076(3) 0.081(3) 0.018(3) 0.049(3) 0.045(3)
C53 0.054(2) 0.057(2) 0.069(2) 0.0225(19) 0.0151(19) 0.0328(19)
C47 0.074(3) 0.041(2) 0.141(4) 0.024(2) 0.002(3) 0.026(2)
C39 0.116(4) 0.132(4) 0.084(3) 0.016(3) 0.053(3) 0.086(4)
C46 0.057(3) 0.070(3) 0.096(3) 0.036(2) 0.024(2) -0.002(2)
C76 0.080(3) 0.096(3) 0.051(2) 0.038(2) 0.021(2) 0.028(2)
C22 0.127(4) 0.071(3) 0.049(2) 0.002(2) 0.023(2) 0.028(3)
C45 0.072(3) 0.063(3) 0.065(3) 0.003(2) 0.014(2) -0.009(2)
C38 0.140(4) 0.055(3) 0.058(3) -0.015(2) 0.032(3) -0.021(3)
O8 0.0584(18) 0.088(2) 0.0742(19) 0.0085(16) -0.0022(15) 0.0161(15)
C58 0.062(3) 0.109(4) 0.082(3) 0.031(3) 0.001(2) 0.021(3)
C50 0.127(4) 0.066(3) 0.068(3) 0.011(2) 0.039(3) 0.034(3)
C49 0.099(4) 0.099(3) 0.074(3) 0.048(3) 0.049(3) 0.044(3)
C79 0.094(3) 0.064(3) 0.070(3) -0.014(2) 0.035(2) 0.001(2)
C20 0.099(4) 0.178(5) 0.073(3) 0.053(3) 0.059(3) 0.073(4)

loop_
_atom_type_symbol
_atom_type_description
_atom_type_scat_dispersion_real
_atom_type_scat_dispersion_imag
_atom_type_scat_source
C C 0.0033 0.0016 'International Tables Vol C Tables 4.2.6.8 and 6.1.1.4'
H H 0.0000 0.0000 'International Tables Vol C Tables 4.2.6.8 and 6.1.1.4'
Ni Ni 0.3393 1.1124 'International Tables Vol C Tables 4.2.6.8 and 6.1.1.4'
O O 0.0106 0.0060 'International Tables Vol C Tables 4.2.6.8 and 6.1.1.4'
P P 0.1023 0.0942 'International Tables Vol C Tables 4.2.6.8 and 6.1.1.4'
S S 0.1246 0.1234 'International Tables Vol C Tables 4.2.6.8 and 6.1.1.4'

loop_
_geom_angle_atom_site_label_1
_geom_angle_atom_site_label_2
_geom_angle_atom_site_label_3
_geom_angle
P2 Ni1 S1 104.14(3)
P1 Ni1 P2 163.61(3)
P1 Ni1 S1 92.05(3)
C1 Ni1 P2 81.76(8)
C1 Ni1 P1 81.86(8)
C1 Ni1 S1 167.33(8)
O2 P2 Ni1 104.78(7)
O2 P2 C11 98.97(12)
O2 P2 C7 99.21(13)
C11 P2 Ni1 119.00(10)
C11 P2 C7 114.01(14)
C7 P2 Ni1 116.24(11)
O1 P1 Ni1 105.62(7)
O1 P1 C15 99.82(12)
O1 P1 C19 99.50(13)
C15 P1 Ni1 116.90(11)
C15 P1 C19 114.16(16)
C19 P1 Ni1 116.92(12)
C6 C1 Ni1 122.9(2)
C6 C1 C2 114.3(2)
C2 C1 Ni1 122.6(2)
C5 C6 C1 124.3(3)
C5 C6 O2 118.6(2)
O2 C6 C1 117.0(2)
C3 C4 H4 119.4
C5 C4 H4 119.4
C5 C4 C3 121.1(3)
C3 C2 C1 124.0(3)
C3 C2 O1 118.7(2)
O1 C2 C1 117.3(2)
C4 C3 C2 118.3(3)
C4 C3 H3 120.9
C2 C3 H3 120.9
C6 C5 H5 121.0
C4 C5 C6 117.9(3)
C4 C5 H5 121.0
C30 Ni2 P3 81.76(8)
C30 Ni2 P4 81.66(8)
C30 Ni2 S2 173.38(9)
P3 Ni2 P4 163.04(3)
P3 Ni2 S2 97.13(4)
P4 Ni2 S2 98.93(4)
C35 C30 Ni2 122.7(2)
C35 C30 C31 114.6(2)
C31 C30 Ni2 122.7(2)
C34 C35 C30 123.7(3)
C34 C35 O3 118.7(2)
O3 C35 C30 117.5(2)
C32 C33 H33 119.5
C32 C33 C34 120.9(3)
C34 C33 H33 119.5
C32 C31 C30 123.9(3)
C32 C31 O4 119.0(3)
O4 C31 C30 117.1(2)
C33 C32 C31 118.3(3)
C33 C32 H32 120.9
C31 C32 H32 120.9
C35 C34 C33 118.5(3)
C35 C34 H34 120.7
C33 C34 H34 120.7
C59 Ni3 S3 169.10(9)
C59 Ni3 P6 82.09(9)
C59 Ni3 P5 82.02(9)
P6 Ni3 S3 104.32(3)
P5 Ni3 S3 91.22(3)
P5 Ni3 P6 164.07(3)
C63 C64 C59 123.9(3)
C63 C64 O6 118.7(3)
O6 C64 C59 117.4(3)
C64 C59 Ni3 122.5(2)
C64 C59 C60 114.9(3)
C60 C59 Ni3 122.6(2)
C61 C62 H62 119.4
C61 C62 C63 121.3(3)
C63 C62 H62 119.4
C61 C60 C59 123.9(3)
C61 C60 O5 118.7(3)
O5 C60 C59 117.4(2)
C62 C61 C60 118.0(3)
C62 C61 H61 121.0
C60 C61 H61 121.0
C64 C63 C62 118.1(3)
C64 C63 H63 121.0
C62 C63 H63 121.0
C81 S3 Ni3 115.38(10)
C23 S1 Ni1 117.15(10)
O6 P6 Ni3 104.28(8)
O6 P6 C73 98.42(14)
O6 P6 C77 100.14(14)
C73 P6 Ni3 121.14(11)
C77 P6 Ni3 115.46(11)
C77 P6 C73 112.70(15)
O3 P3 Ni2 105.28(7)
O3 P3 C36 99.89(13)
O3 P3 C40 98.51(13)
C36 P3 Ni2 116.45(11)
C40 P3 Ni2 118.53(11)
C40 P3 C36 113.80(15)
O4 P4 Ni2 105.28(8)
O4 P4 C44 100.08(14)
O4 P4 C48 98.64(14)
C44 P4 Ni2 114.67(11)
C48 P4 Ni2 120.52(12)
C48 P4 C44 113.37(16)
O5 P5 Ni3 105.41(8)
O5 P5 C65 99.03(12)
O5 P5 C69 100.71(12)
C65 P5 Ni3 116.94(11)
C65 P5 C69 113.63(15)
C69 P5 Ni3 117.26(11)
C6 O2 P2 113.32(17)
C2 O1 P1 112.46(17)
C52 S2 Ni2 113.42(11)
C31 O4 P4 113.21(18)
C12 C11 P2 113.3(2)
C14 C11 P2 104.1(2)
C14 C11 C12 108.5(3)
C13 C11 P2 111.6(2)
C13 C11 C12 109.6(3)
C13 C11 C14 109.5(3)
C8 C7 P2 112.5(2)
C10 C7 P2 103.6(2)
C10 C7 C8 108.8(3)
C9 C7 P2 111.6(2)
C9 C7 C8 110.4(3)
C9 C7 C10 109.6(3)
C16 C15 P1 104.2(2)
C16 C15 C17 109.0(3)
C16 C15 C18 109.3(3)
C17 C15 P1 111.7(2)
C17 C15 C18 109.4(3)
C18 C15 P1 113.1(2)
C35 O3 P3 112.69(17)
C21 C19 P1 112.8(2)
C21 C19 C22 108.3(3)
C21 C19 C20 109.7(3)
C22 C19 P1 104.6(2)
C22 C19 C20 109.3(3)
C20 C19 P1 111.8(3)
C64 O6 P6 113.69(19)
C81 C82 H82 118.9
C81 C82 C83 122.3(3)
C83 C82 H82 118.9
C82 C81 S3 123.8(2)
C82 C81 C84 117.0(3)
C84 C81 S3 119.0(2)
C60 O5 P5 112.60(17)
C83 C86 C85 119.1(3)
O9 C86 C85 115.8(3)
O9 C86 C83 125.1(3)
C86 C85 H85 119.6
C84 C85 C86 120.7(3)
C84 C85 H85 119.6
C81 C84 H84 119.4
C85 C84 C81 121.2(3)
C85 C84 H84 119.4
C82 C83 H83 120.1
C86 C83 C82 119.7(3)
C86 C83 H83 120.1
C86 O9 C87 118.0(3)
C28 O7 C29 118.9(3)
C26 C23 S1 123.8(2)
C26 C23 C24 116.9(3)
C24 C23 S1 119.1(2)
C37 C36 P3 113.4(2)
C37 C36 C39 109.2(3)
C39 C36 P3 110.9(3)
C38 C36 P3 105.0(2)
C38 C36 C37 108.4(3)
C38 C36 C39 109.7(3)
C75 C73 P6 112.2(2)
C75 C73 C74 110.3(3)
C75 C73 C76 109.4(3)
C74 C73 P6 104.0(2)
C74 C73 C76 108.0(3)
C76 C73 P6 112.8(2)
C67 C65 P5 112.7(2)
C67 C65 C66 108.3(3)
C67 C65 C68 109.4(3)
C66 C65 P5 104.4(2)
C66 C65 C68 109.5(3)
C68 C65 P5 112.3(2)
C41 C40 P3 112.7(2)
C41 C40 C42 108.3(3)
C42 C40 P3 104.0(2)
C43 C40 P3 112.0(2)
C43 C40 C41 109.8(3)
C43 C40 C42 109.8(3)
C65 C67 H67A 109.5
C65 C67 H67B 109.5
C65 C67 H67C 109.5
H67A C67 H67B 109.5
H67A C67 H67C 109.5
H67B C67 H67C 109.5
O7 C28 C25 116.1(3)
O7 C28 C27 125.0(3)
C27 C28 C25 118.9(3)
C47 C44 P4 111.2(2)
C46 C44 P4 114.0(3)
C46 C44 C47 109.0(3)
C45 C44 P4 104.7(2)
C45 C44 C47 108.8(3)
C45 C44 C46 109.0(3)
C78 C77 P6 111.3(2)
C78 C77 C80 109.4(3)
C78 C77 C79 109.4(3)
C80 C77 P6 113.9(2)
C80 C77 C79 108.7(3)
C79 C77 P6 104.0(2)
C7 C8 H8A 109.5
C7 C8 H8B 109.5
C7 C8 H8C 109.5
H8A C8 H8B 109.5
H8A C8 H8C 109.5
H8B C8 H8C 109.5
C73 C75 H75A 109.5
C73 C75 H75B 109.5
C73 C75 H75C 109.5
H75A C75 H75B 109.5
H75A C75 H75C 109.5
H75B C75 H75C 109.5
C40 C41 H41A 109.5
C40 C41 H41B 109.5
C40 C41 H41C 109.5
H41A C41 H41B 109.5
H41A C41 H41C 109.5
H41B C41 H41C 109.5
C11 C12 H12A 109.5
C11 C12 H12B 109.5
C11 C12 H12C 109.5
H12A C12 H12B 109.5
H12A C12 H12C 109.5
H12B C12 H12C 109.5
C11 C14 H14A 109.5
C11 C14 H14B 109.5
C11 C14 H14C 109.5
H14A C14 H14B 109.5
H14A C14 H14C 109.5
H14B C14 H14C 109.5
C77 C78 H78A 109.5
C77 C78 H78B 109.5
C77 C78 H78C 109.5
H78A C78 H78B 109.5
H78A C78 H78C 109.5
H78B C78 H78C 109.5
C71 C69 P5 112.7(2)
C71 C69 C72 109.7(3)
C71 C69 C70 109.2(3)
C72 C69 P5 111.6(2)
C70 C69 P5 104.8(2)
C70 C69 C72 108.7(3)
C40 C42 H42A 109.5
C40 C42 H42B 109.5
C40 C42 H42C 109.5
H42A C42 H42B 109.5
H42A C42 H42C 109.5
H42B C42 H42C 109.5
C23 C26 H26 118.9
C23 C26 C27 122.1(3)
C27 C26 H26 118.9
C15 C16 H16A 109.5
C15 C16 H16B 109.5
C15 C16 H16C 109.5
H16A C16 H16B 109.5
H16A C16 H16C 109.5
H16B C16 H16C 109.5
C23 C24 H24 119.3
C25 C24 C23 121.5(3)
C25 C24 H24 119.3
C69 C71 H71A 109.5
C69 C71 H71B 109.5
C69 C71 H71C 109.5
H71A C71 H71B 109.5
H71A C71 H71C 109.5
H71B C71 H71C 109.5
C73 C74 H74A 109.5
C73 C74 H74B 109.5
C73 C74 H74C 109.5
H74A C74 H74B 109.5
H74A C74 H74C 109.5
H74B C74 H74C 109.5
C69 C72 H72A 109.5
C69 C72 H72B 109.5
C69 C72 H72C 109.5
H72A C72 H72B 109.5
H72A C72 H72C 109.5
H72B C72 H72C 109.5
C56 C57 O8 124.8(3)
C54 C57 C56 119.7(3)
C54 C57 O8 115.5(3)
C28 C25 H25 119.6
C24 C25 C28 120.7(3)
C24 C25 H25 119.6
C11 C13 H13A 109.5
C11 C13 H13B 109.5
C11 C13 H13C 109.5
H13A C13 H13B 109.5
H13A C13 H13C 109.5
H13B C13 H13C 109.5
C15 C17 H17A 109.5
C15 C17 H17B 109.5
C15 C17 H17C 109.5
H17A C17 H17B 109.5
H17A C17 H17C 109.5
H17B C17 H17C 109.5
H51A C51 H51B 109.5
H51A C51 H51C 109.5
H51B C51 H51C 109.5
C48 C51 H51A 109.5
C48 C51 H51B 109.5
C48 C51 H51C 109.5
C55 C52 S2 119.5(3)
C55 C52 C53 115.8(3)
C53 C52 S2 124.7(2)
C40 C43 H43A 109.5
C40 C43 H43B 109.5
C40 C43 H43C 109.5
H43A C43 H43B 109.5
H43A C43 H43C 109.5
H43B C43 H43C 109.5
C15 C18 H18A 109.5
C15 C18 H18B 109.5
C15 C18 H18C 109.5
H18A C18 H18B 109.5
H18A C18 H18C 109.5
H18B C18 H18C 109.5
O9 C87 H87A 109.5
O9 C87 H87B 109.5
O9 C87 H87C 109.5
H87A C87 H87B 109.5
H87A C87 H87C 109.5
H87B C87 H87C 109.5
C36 C37 H37A 109.5
C36 C37 H37B 109.5
C36 C37 H37C 109.5
H37A C37 H37B 109.5
H37A C37 H37C 109.5
H37B C37 H37C 109.5
C7 C10 H10A 109.5
C7 C10 H10B 109.5
C7 C10 H10C 109.5
H10A C10 H10B 109.5
H10A C10 H10C 109.5
H10B C10 H10C 109.5
C65 C66 H66A 109.5
C65 C66 H66B 109.5
C65 C66 H66C 109.5
H66A C66 H66B 109.5
H66A C66 H66C 109.5
H66B C66 H66C 109.5
C65 C68 H68A 109.5
C65 C68 H68B 109.5
C65 C68 H68C 109.5
H68A C68 H68B 109.5
H68A C68 H68C 109.5
H68B C68 H68C 109.5
C28 C27 C26 119.9(3)
C28 C27 H27 120.1
C26 C27 H27 120.1
C57 C56 H56 120.0
C57 C56 C55 120.0(3)
C55 C56 H56 120.0
C51 C48 P4 111.9(2)
C51 C48 C50 109.6(3)
C51 C48 C49 109.4(3)
C50 C48 P4 104.7(2)
C49 C48 P4 112.9(3)
C49 C48 C50 108.1(3)
C69 C70 H70A 109.5
C69 C70 H70B 109.5
C69 C70 H70C 109.5
H70A C70 H70B 109.5
H70A C70 H70C 109.5
H70B C70 H70C 109.5
C52 C55 C56 121.9(3)
C52 C55 H55 119.0
C56 C55 H55 119.0
C77 C80 H80A 109.5
C77 C80 H80B 109.5
C77 C80 H80C 109.5
H80A C80 H80B 109.5
H80A C80 H80C 109.5
H80B C80 H80C 109.5
C19 C21 H21A 109.5
C19 C21 H21B 109.5
C19 C21 H21C 109.5
H21A C21 H21B 109.5
H21A C21 H21C 109.5
H21B C21 H21C 109.5
C7 C9 H9A 109.5
C7 C9 H9B 109.5
C7 C9 H9C 109.5
H9A C9 H9B 109.5
H9A C9 H9C 109.5
H9B C9 H9C 109.5
C57 C54 H54 120.1
C57 C54 C53 119.8(3)
C53 C54 H54 120.1
O7 C29 H29A 109.5
O7 C29 H29B 109.5
O7 C29 H29C 109.5
H29A C29 H29B 109.5
H29A C29 H29C 109.5
H29B C29 H29C 109.5
C52 C53 H53 118.6
C54 C53 C52 122.8(3)
C54 C53 H53 118.6
C44 C47 H47A 109.5
C44 C47 H47B 109.5
C44 C47 H47C 109.5
H47A C47 H47B 109.5
H47A C47 H47C 109.5
H47B C47 H47C 109.5
C36 C39 H39A 109.5
C36 C39 H39B 109.5
C36 C39 H39C 109.5
H39A C39 H39B 109.5
H39A C39 H39C 109.5
H39B C39 H39C 109.5
C44 C46 H46A 109.5
C44 C46 H46B 109.5
C44 C46 H46C 109.5
H46A C46 H46B 109.5
H46A C46 H46C 109.5
H46B C46 H46C 109.5
C73 C76 H76A 109.5
C73 C76 H76B 109.5
C73 C76 H76C 109.5
H76A C76 H76B 109.5
H76A C76 H76C 109.5
H76B C76 H76C 109.5
C19 C22 H22A 109.5
C19 C22 H22B 109.5
C19 C22 H22C 109.5
H22A C22 H22B 109.5
H22A C22 H22C 109.5
H22B C22 H22C 109.5
C44 C45 H45A 109.5
C44 C45 H45B 109.5
C44 C45 H45C 109.5
H45A C45 H45B 109.5
H45A C45 H45C 109.5
H45B C45 H45C 109.5
C36 C38 H38A 109.5
C36 C38 H38B 109.5
C36 C38 H38C 109.5
H38A C38 H38B 109.5
H38A C38 H38C 109.5
H38B C38 H38C 109.5
C57 O8 C58 118.1(3)
O8 C58 H58A 109.5
O8 C58 H58B 109.5
O8 C58 H58C 109.5
H58A C58 H58B 109.5
H58A C58 H58C 109.5
H58B C58 H58C 109.5
C48 C50 H50A 109.5
C48 C50 H50B 109.5
C48 C50 H50C 109.5
H50A C50 H50B 109.5
H50A C50 H50C 109.5
H50B C50 H50C 109.5
C48 C49 H49A 109.5
C48 C49 H49B 109.5
C48 C49 H49C 109.5
H49A C49 H49B 109.5
H49A C49 H49C 109.5
H49B C49 H49C 109.5
C77 C79 H79A 109.5
C77 C79 H79B 109.5
C77 C79 H79C 109.5
H79A C79 H79B 109.5
H79A C79 H79C 109.5
H79B C79 H79C 109.5
C19 C20 H20A 109.5
C19 C20 H20B 109.5
C19 C20 H20C 109.5
H20A C20 H20B 109.5
H20A C20 H20C 109.5
H20B C20 H20C 109.5

loop_
_geom_bond_atom_site_label_1
_geom_bond_atom_site_label_2
_geom_bond_distance
Ni1 P2 2.2033(8)
Ni1 P1 2.1816(8)
Ni1 C1 1.898(3)
Ni1 S1 2.2322(8)
P2 O2 1.6600(19)
P2 C11 1.869(3)
P2 C7 1.871(3)
P1 O1 1.6595(19)
P1 C15 1.861(3)
P1 C19 1.866(3)
C1 C6 1.393(4)
C1 C2 1.394(4)
C6 C5 1.385(4)
C6 O2 1.389(3)
C4 H4 0.9500
C4 C3 1.383(4)
C4 C5 1.382(4)
C2 C3 1.383(4)
C2 O1 1.390(3)
C3 H3 0.9500
C5 H5 0.9500
Ni2 C30 1.899(3)
Ni2 P3 2.1955(8)
Ni2 P4 2.2024(8)
Ni2 S2 2.2556(9)
C30 C35 1.393(4)
C30 C31 1.398(4)
C35 C34 1.381(4)
C35 O3 1.388(3)
C33 H33 0.9500
C33 C32 1.379(4)
C33 C34 1.383(4)
C31 C32 1.381(4)
C31 O4 1.390(3)
C32 H32 0.9500
C34 H34 0.9500
Ni3 C59 1.897(3)
Ni3 S3 2.2205(8)
Ni3 P6 2.2117(8)
Ni3 P5 2.1831(8)
C64 C59 1.391(4)
C64 C63 1.379(4)
C64 O6 1.388(4)
C59 C60 1.394(4)
C62 H62 0.9500
C62 C61 1.379(4)
C62 C63 1.390(5)
C60 C61 1.384(4)
C60 O5 1.389(3)
C61 H61 0.9500
C63 H63 0.9500
S3 C81 1.769(3)
S1 C23 1.767(3)
P6 O6 1.656(2)
P6 C73 1.868(3)
P6 C77 1.863(3)
P3 O3 1.6600(19)
P3 C36 1.875(3)
P3 C40 1.867(3)
P4 O4 1.649(2)
P4 C44 1.869(3)
P4 C48 1.858(3)
P5 O5 1.663(2)
P5 C65 1.865(3)
P5 C69 1.874(3)
S2 C52 1.760(3)
C11 C12 1.537(4)
C11 C14 1.535(5)
C11 C13 1.532(4)
C7 C8 1.535(4)
C7 C10 1.533(4)
C7 C9 1.530(5)
C15 C16 1.534(5)
C15 C17 1.535(4)
C15 C18 1.536(4)
C19 C21 1.530(5)
C19 C22 1.541(5)
C19 C20 1.540(5)
C82 H82 0.9500
C82 C81 1.385(4)
C82 C83 1.385(4)
C81 C84 1.390(4)
C86 C85 1.381(4)
C86 C83 1.376(4)
C86 O9 1.372(4)
C85 H85 0.9500
C85 C84 1.381(4)
C84 H84 0.9500
C83 H83 0.9500
O9 C87 1.424(4)
O7 C28 1.370(4)
O7 C29 1.398(5)
C23 C26 1.375(4)
C23 C24 1.393(4)
C36 C37 1.525(5)
C36 C39 1.534(5)
C36 C38 1.517(5)
C73 C75 1.530(4)
C73 C74 1.540(5)
C73 C76 1.548(4)
C65 C67 1.532(4)
C65 C66 1.538(4)
C65 C68 1.538(4)
C40 C41 1.534(4)
C40 C42 1.535(4)
C40 C43 1.533(4)
C67 H67A 0.9800
C67 H67B 0.9800
C67 H67C 0.9800
C28 C25 1.378(5)
C28 C27 1.375(4)
C44 C47 1.531(4)
C44 C46 1.529(5)
C44 C45 1.526(5)
C77 C78 1.528(5)
C77 C80 1.529(5)
C77 C79 1.537(5)
C8 H8A 0.9800
C8 H8B 0.9800
C8 H8C 0.9800
C75 H75A 0.9800
C75 H75B 0.9800
C75 H75C 0.9800
C41 H41A 0.9800
C41 H41B 0.9800
C41 H41C 0.9800
C12 H12A 0.9800
C12 H12B 0.9800
C12 H12C 0.9800
C14 H14A 0.9800
C14 H14B 0.9800
C14 H14C 0.9800
C78 H78A 0.9800
C78 H78B 0.9800
C78 H78C 0.9800
C69 C71 1.528(4)
C69 C72 1.539(4)
C69 C70 1.536(5)
C42 H42A 0.9800
C42 H42B 0.9800
C42 H42C 0.9800
C26 H26 0.9500
C26 C27 1.393(4)
C16 H16A 0.9800
C16 H16B 0.9800
C16 H16C 0.9800
C24 H24 0.9500
C24 C25 1.378(4)
C71 H71A 0.9800
C71 H71B 0.9800
C71 H71C 0.9800
C74 H74A 0.9800
C74 H74B 0.9800
C74 H74C 0.9800
C72 H72A 0.9800
C72 H72B 0.9800
C72 H72C 0.9800
C57 C56 1.370(5)
C57 C54 1.370(5)
C57 O8 1.387(4)
C25 H25 0.9500
C13 H13A 0.9800
C13 H13B 0.9800
C13 H13C 0.9800
C17 H17A 0.9800
C17 H17B 0.9800
C17 H17C 0.9800
C51 H51A 0.9800
C51 H51B 0.9800
C51 H51C 0.9800
C51 C48 1.523(5)
C52 C55 1.390(4)
C52 C53 1.395(4)
C43 H43A 0.9800
C43 H43B 0.9800
C43 H43C 0.9800
C18 H18A 0.9800
C18 H18B 0.9800
C18 H18C 0.9800
C87 H87A 0.9800
C87 H87B 0.9800
C87 H87C 0.9800
C37 H37A 0.9800
C37 H37B 0.9800
C37 H37C 0.9800
C10 H10A 0.9800
C10 H10B 0.9800
C10 H10C 0.9800
C66 H66A 0.9800
C66 H66B 0.9800
C66 H66C 0.9800
C68 H68A 0.9800
C68 H68B 0.9800
C68 H68C 0.9800
C27 H27 0.9500
C56 H56 0.9500
C56 C55 1.398(5)
C48 C50 1.548(5)
C48 C49 1.538(5)
C70 H70A 0.9800
C70 H70B 0.9800
C70 H70C 0.9800
C55 H55 0.9500
C80 H80A 0.9800
C80 H80B 0.9800
C80 H80C 0.9800
C21 H21A 0.9800
C21 H21B 0.9800
C21 H21C 0.9800
C9 H9A 0.9800
C9 H9B 0.9800
C9 H9C 0.9800
C54 H54 0.9500
C54 C53 1.380(5)
C29 H29A 0.9800
C29 H29B 0.9800
C29 H29C 0.9800
C53 H53 0.9500
C47 H47A 0.9800
C47 H47B 0.9800
C47 H47C 0.9800
C39 H39A 0.9800
C39 H39B 0.9800
C39 H39C 0.9800
C46 H46A 0.9800
C46 H46B 0.9800
C46 H46C 0.9800
C76 H76A 0.9800
C76 H76B 0.9800
C76 H76C 0.9800
C22 H22A 0.9800
C22 H22B 0.9800
C22 H22C 0.9800
C45 H45A 0.9800
C45 H45B 0.9800
C45 H45C 0.9800
C38 H38A 0.9800
C38 H38B 0.9800
C38 H38C 0.9800
O8 C58 1.407(4)
C58 H58A 0.9800
C58 H58B 0.9800
C58 H58C 0.9800
C50 H50A 0.9800
C50 H50B 0.9800
C50 H50C 0.9800
C49 H49A 0.9800
C49 H49B 0.9800
C49 H49C 0.9800
C79 H79A 0.9800
C79 H79B 0.9800
C79 H79C 0.9800
C20 H20A 0.9800
C20 H20B 0.9800
C20 H20C 0.9800

loop_
_geom_torsion_atom_site_label_1
_geom_torsion_atom_site_label_2
_geom_torsion_atom_site_label_3
_geom_torsion_atom_site_label_4
_geom_torsion
Ni1 P2 O2 C6 2.0(2)
Ni1 P2 C11 C12 -147.0(2)
Ni1 P2 C11 C14 -29.3(3)
Ni1 P2 C11 C13 88.7(2)
Ni1 P2 C7 C8 162.2(2)
Ni1 P2 C7 C10 44.8(3)
Ni1 P2 C7 C9 -73.0(3)
Ni1 P1 O1 C2 4.0(2)
Ni1 P1 C15 C16 45.8(2)
Ni1 P1 C15 C17 -71.7(3)
Ni1 P1 C15 C18 164.4(2)
Ni1 P1 C19 C21 90.8(3)
Ni1 P1 C19 C22 -26.7(3)
Ni1 P1 C19 C20 -144.9(3)
Ni1 C1 C6 C5 175.3(2)
Ni1 C1 C6 O2 -4.9(4)
Ni1 C1 C2 C3 -175.0(2)
Ni1 C1 C2 O1 4.3(4)
Ni1 S1 C23 C26 48.7(3)
Ni1 S1 C23 C24 -136.6(2)
P2 Ni1 P1 O1 0.61(16)
P2 Ni1 P1 C15 -109.30(15)
P2 Ni1 P1 C19 110.13(16)
P2 Ni1 C1 C6 4.8(2)
P2 Ni1 C1 C2 179.4(2)
P2 Ni1 S1 C23 57.93(12)
P1 Ni1 P2 O2 -5.41(15)
P1 Ni1 P2 C11 103.90(16)
P1 Ni1 P2 C7 -113.74(16)
P1 Ni1 C1 C6 -175.8(2)
P1 Ni1 C1 C2 -1.2(2)
P1 Ni1 S1 C23 -124.69(11)
C1 Ni1 P2 O2 -3.30(11)
C1 Ni1 P2 C11 106.01(14)
C1 Ni1 P2 C7 -111.63(14)
C1 Ni1 P1 O1 -1.50(11)
C1 Ni1 P1 C15 -111.41(14)
C1 Ni1 P1 C19 108.02(14)
C1 Ni1 S1 C23 174.5(4)
C1 C6 C5 C4 -0.5(5)
C1 C6 O2 P2 1.2(3)
C1 C2 C3 C4 0.0(5)
C1 C2 O1 P1 -5.3(3)
C6 C1 C2 C3 0.0(4)
C6 C1 C2 O1 179.4(2)
C2 C1 C6 C5 0.3(4)
C2 C1 C6 O2 -179.9(2)
C3 C4 C5 C6 0.4(5)
C3 C2 O1 P1 174.1(2)
C5 C6 O2 P2 -178.9(2)
C5 C4 C3 C2 -0.2(5)
Ni2 C30 C35 C34 -179.4(2)
Ni2 C30 C35 O3 0.8(4)
Ni2 C30 C31 C32 179.9(3)
Ni2 C30 C31 O4 -0.5(4)
Ni2 P3 O3 C35 -2.3(2)
Ni2 P3 C36 C37 150.1(3)
Ni2 P3 C36 C39 -86.5(3)
Ni2 P3 C36 C38 31.9(3)
Ni2 P3 C40 C41 -162.39(19)
Ni2 P3 C40 C42 -45.4(2)
Ni2 P3 C40 C43 73.2(3)
Ni2 P4 O4 C31 0.7(2)
Ni2 P4 C44 C47 86.9(3)
Ni2 P4 C44 C46 -149.5(2)
Ni2 P4 C44 C45 -30.4(3)
Ni2 P4 C48 C51 -71.0(3)
Ni2 P4 C48 C50 47.6(3)
Ni2 P4 C48 C49 165.0(2)
Ni2 S2 C52 C55 -177.3(2)
Ni2 S2 C52 C53 3.0(3)
C30 Ni2 P3 O3 2.08(11)
C30 Ni2 P3 C36 -107.48(15)
C30 Ni2 P3 C40 110.93(14)
C30 Ni2 P4 O4 -0.71(13)
C30 Ni2 P4 C44 108.27(14)
C30 Ni2 P4 C48 -110.70(15)
C30 Ni2 S2 C52 173.0(8)
C30 C35 C34 C33 -1.3(5)
C30 C35 O3 P3 1.3(3)
C30 C31 C32 C33 0.3(5)
C30 C31 O4 P4 -0.3(4)
C35 C30 C31 C32 -1.1(5)
C35 C30 C31 O4 178.5(2)
C31 C30 C35 C34 1.6(4)
C31 C30 C35 O3 -178.2(2)
C32 C33 C34 C35 0.3(5)
C32 C31 O4 P4 179.4(2)
C34 C35 O3 P3 -178.5(2)
C34 C33 C32 C31 0.1(5)
Ni3 C59 C60 C61 -179.5(2)
Ni3 C59 C60 O5 0.3(4)
Ni3 S3 C81 C82 50.5(3)
Ni3 S3 C81 C84 -134.7(2)
Ni3 P6 O6 C64 1.3(2)
Ni3 P6 C73 C75 88.6(2)
Ni3 P6 C73 C74 -30.6(3)
Ni3 P6 C73 C76 -147.3(2)
Ni3 P6 C77 C78 -70.0(2)
Ni3 P6 C77 C80 165.8(2)
Ni3 P6 C77 C79 47.6(3)
Ni3 P5 O5 C60 -0.3(2)
Ni3 P5 C65 C67 -69.1(3)
Ni3 P5 C65 C66 48.2(2)
Ni3 P5 C65 C68 166.8(2)
Ni3 P5 C69 C71 93.6(3)
Ni3 P5 C69 C72 -142.6(2)
Ni3 P5 C69 C70 -25.1(3)
C64 C59 C60 C61 -1.4(4)
C64 C59 C60 O5 178.4(2)
C59 Ni3 S3 C81 -179.4(5)
C59 Ni3 P6 O6 -0.94(12)
C59 Ni3 P6 C73 108.35(15)
C59 Ni3 P6 C77 -109.75(15)
C59 Ni3 P5 O5 0.29(11)
C59 Ni3 P5 C65 -108.54(14)
C59 Ni3 P5 C69 111.32(14)
C59 C64 C63 C62 0.1(5)
C59 C64 O6 P6 -1.0(4)
C59 C60 C61 C62 0.5(5)
C59 C60 O5 P5 0.0(3)
C61 C62 C63 C64 -1.1(6)
C61 C60 O5 P5 179.8(2)
C63 C64 C59 Ni3 179.2(3)
C63 C64 C59 C60 1.1(5)
C63 C64 O6 P6 179.9(3)
C63 C62 C61 C60 0.8(5)
S3 Ni3 C59 C64 -126.2(4)
S3 Ni3 C59 C60 51.8(6)
S3 Ni3 P6 O6 170.06(10)
S3 Ni3 P6 C73 -80.64(13)
S3 Ni3 P6 C77 61.26(13)
S3 Ni3 P5 O5 -171.12(9)
S3 Ni3 P5 C65 80.05(11)
S3 Ni3 P5 C69 -60.09(12)
S3 C81 C84 C85 -174.6(2)
S1 Ni1 P2 O2 165.27(8)
S1 Ni1 P2 C11 -85.42(12)
S1 Ni1 P2 C7 56.94(12)
S1 Ni1 P1 O1 -170.35(9)
S1 Ni1 P1 C15 79.75(12)
S1 Ni1 P1 C19 -60.82(12)
S1 Ni1 C1 C6 -114.0(4)
S1 Ni1 C1 C2 60.6(5)
S1 C23 C26 C27 174.4(2)
S1 C23 C24 C25 -174.7(3)
P6 Ni3 C59 C64 0.6(2)
P6 Ni3 C59 C60 178.6(3)
P6 Ni3 S3 C81 55.62(12)
P6 Ni3 P5 O5 -3.62(16)
P6 Ni3 P5 C65 -112.45(16)
P6 Ni3 P5 C69 107.41(16)
P3 Ni2 C30 C35 -1.8(2)
P3 Ni2 C30 C31 177.1(3)
P3 Ni2 P4 O4 -12.99(16)
P3 Ni2 P4 C44 95.99(16)
P3 Ni2 P4 C48 -122.98(16)
P3 Ni2 S2 C52 93.06(12)
P4 Ni2 C30 C35 -178.2(2)
P4 Ni2 C30 C31 0.7(2)
P4 Ni2 P3 O3 14.36(15)
P4 Ni2 P3 C36 -95.20(16)
P4 Ni2 P3 C40 123.21(15)
P4 Ni2 S2 C52 -92.42(12)
P5 Ni3 C59 C64 -178.3(3)
P5 Ni3 C59 C60 -0.3(2)
P5 Ni3 S3 C81 -127.90(11)
P5 Ni3 P6 O6 2.97(17)
P5 Ni3 P6 C73 112.26(16)
P5 Ni3 P6 C77 -105.84(17)
O2 P2 C11 C12 -34.5(3)
O2 P2 C11 C14 83.2(2)
O2 P2 C11 C13 -158.8(2)
O2 P2 C7 C8 50.6(3)
O2 P2 C7 C10 -66.8(2)
O2 P2 C7 C9 175.4(2)
O2 C6 C5 C4 179.7(3)
O1 P1 C15 C16 -67.4(2)
O1 P1 C15 C17 175.1(2)
O1 P1 C15 C18 51.2(3)
O1 P1 C19 C21 -156.2(3)
O1 P1 C19 C22 86.3(3)
O1 P1 C19 C20 -31.9(3)
O1 C2 C3 C4 -179.4(3)
S2 Ni2 C30 C35 -82.6(8)
S2 Ni2 C30 C31 96.3(8)
S2 Ni2 P3 O3 175.50(8)
S2 Ni2 P3 C36 65.93(13)
S2 Ni2 P3 C40 -75.65(12)
S2 Ni2 P4 O4 -174.04(10)
S2 Ni2 P4 C44 -65.07(12)
S2 Ni2 P4 C48 75.97(13)
S2 C52 C55 C56 -178.6(3)
S2 C52 C53 C54 178.7(3)
O4 C31 C32 C33 -179.3(3)
O4 P4 C44 C47 -161.0(3)
O4 P4 C44 C46 -37.4(3)
O4 P4 C44 C45 81.7(2)
O4 P4 C48 C51 175.4(3)
O4 P4 C48 C50 -65.9(3)
O4 P4 C48 C49 51.5(3)
C11 P2 O2 C6 -121.3(2)
C11 P2 C7 C8 -53.6(3)
C11 P2 C7 C10 -170.9(2)
C11 P2 C7 C9 71.2(3)
C7 P2 O2 C6 122.4(2)
C7 P2 C11 C12 69.9(3)
C7 P2 C11 C14 -172.5(2)
C7 P2 C11 C13 -54.5(3)
C15 P1 O1 C2 125.7(2)
C15 P1 C19 C21 -50.8(3)
C15 P1 C19 C22 -168.3(2)
C15 P1 C19 C20 73.4(3)
O3 C35 C34 C33 178.6(3)
O3 P3 C36 C37 37.4(3)
O3 P3 C36 C39 160.8(3)
O3 P3 C36 C38 -80.8(3)
O3 P3 C40 C41 -49.8(2)
O3 P3 C40 C42 67.2(2)
O3 P3 C40 C43 -174.2(2)
C19 P1 O1 C2 -117.5(2)
C19 P1 C15 C16 -172.5(2)
C19 P1 C15 C17 69.9(3)
C19 P1 C15 C18 -53.9(3)
O6 C64 C59 Ni3 0.0(4)
O6 C64 C59 C60 -178.1(3)
O6 C64 C63 C62 179.2(3)
O6 P6 C73 C75 -159.0(2)
O6 P6 C73 C74 81.8(2)
O6 P6 C73 C76 -35.0(3)
O6 P6 C77 C78 178.7(2)
O6 P6 C77 C80 54.5(3)
O6 P6 C77 C79 -63.6(3)
C82 C81 C84 C85 0.5(4)
C81 C82 C83 C86 -1.2(5)
O5 C60 C61 C62 -179.3(3)
O5 P5 C65 C67 178.4(2)
O5 P5 C65 C66 -64.3(2)
O5 P5 C65 C68 54.3(3)
O5 P5 C69 C71 -152.7(2)
O5 P5 C69 C72 -28.9(3)
O5 P5 C69 C70 88.6(2)
C86 C85 C84 C81 0.8(5)
C85 C86 C83 C82 2.5(5)
C85 C86 O9 C87 178.7(3)
C83 C82 C81 S3 174.6(2)
C83 C82 C81 C84 -0.3(4)
C83 C86 C85 C84 -2.3(5)
C83 C86 O9 C87 -2.0(5)
O9 C86 C85 C84 177.1(3)
O9 C86 C83 C82 -176.8(3)
O7 C28 C25 C24 179.0(3)
O7 C28 C27 C26 -179.0(3)
C23 C26 C27 C28 -0.1(5)
C23 C24 C25 C28 0.2(5)
C36 P3 O3 C35 118.7(2)
C36 P3 C40 C41 55.1(3)
C36 P3 C40 C42 172.0(2)
C36 P3 C40 C43 -69.4(3)
C73 P6 O6 C64 -124.0(2)
C73 P6 C77 C78 75.0(3)
C73 P6 C77 C80 -49.2(3)
C73 P6 C77 C79 -167.3(2)
C65 P5 O5 C60 121.1(2)
C65 P5 C69 C71 -47.8(3)
C65 P5 C69 C72 76.0(3)
C65 P5 C69 C70 -166.5(2)
C40 P3 O3 C35 -125.1(2)
C40 P3 C36 C37 -66.5(3)
C40 P3 C36 C39 56.8(3)
C40 P3 C36 C38 175.3(3)
C44 P4 O4 C31 -118.5(2)
C44 P4 C48 C51 70.5(3)
C44 P4 C48 C50 -170.9(2)
C44 P4 C48 C49 -53.5(3)
C77 P6 O6 C64 121.0(2)
C77 P6 C73 C75 -54.2(3)
C77 P6 C73 C74 -173.4(2)
C77 P6 C73 C76 69.8(3)
C69 P5 O5 C60 -122.6(2)
C69 P5 C65 C67 72.4(3)
C69 P5 C65 C66 -170.3(2)
C69 P5 C65 C68 -51.7(3)
C26 C23 C24 C25 0.4(5)
C24 C23 C26 C27 -0.4(5)
C57 C56 C55 C52 0.3(6)
C57 C54 C53 C52 -0.4(6)
C25 C28 C27 C26 0.7(5)
C27 C28 C25 C24 -0.7(5)
C56 C57 C54 C53 1.8(6)
C56 C57 O8 C58 -8.8(5)
C48 P4 O4 C31 125.7(2)
C48 P4 C44 C47 -56.9(3)
C48 P4 C44 C46 66.7(3)
C48 P4 C44 C45 -174.3(2)
C55 C52 C53 C54 -1.0(5)
C54 C57 C56 C55 -1.8(6)
C54 C57 O8 C58 172.0(3)
C29 O7 C28 C25 -171.0(4)
C29 O7 C28 C27 8.6(5)
C53 C52 C55 C56 1.1(5)
O8 C57 C56 C55 179.1(3)
O8 C57 C54 C53 -179.0(3)
